data_7235827
loop_
_publ_author_name
'Klap\"otke, Thomas M.'
'Schmid, Philipp. C.'
'Schnell, Simon'
'Stierstorfer, J\"org'

_publ_section_title
;
 Thermal stabilization of energetic materials by the aromatic
 nitrogen-rich
 4,4&#x2032;,5,5&#x2032;-tetraamino-3,3&#x2032;-bi-1,2,4-triazolium cation
;
_journal_issue 6
_journal_name_full 'Journal of Materials Chemistry A'
_journal_page_first 2658
_journal_paper_doi 10.1039/C4TA05964F
_journal_volume 3
_journal_year 2015
_chemical_formula_moiety 'C4 H10 N10, 2(N3 O4)'
_chemical_formula_sum 'C4 H10 N16 O8'
_chemical_formula_weight 410.28
_chemical_name_common '4,4',5,5'-Tetraamino-3,3'-bi-1,2,4-triazolium bisdinitramide'
_chemical_name_systematic '4,4',5,5'-Tetraamino-3,3'-bi-1,2,4-triazolium bisdinitramide'
_space_group_IT_number 2
_space_group_name_Hall '-P 1'
_space_group_name_H-M_alt 'P -1'
_symmetry_cell_setting triclinic
_symmetry_Int_Tables_number 2
_symmetry_space_group_name_Hall '-P 1'
_symmetry_space_group_name_H-M 'P -1'
_atom_sites_solution_hydrogens difmap
_atom_sites_solution_primary direct
_atom_sites_solution_secondary difmap
_audit_creation_date
;
'Wed Nov 19 18:49:02 2014'
;
_audit_creation_method
;
CrysAlisPro, Oxford Diffraction Ltd.,
Version 1.171.35.11 (release 16-05-2011 CrysAlis171 .NET)
(compiled May 16 2011,17:55:39)
;
_audit_update_record
;
2014-11-20 deposited with the CCDC.
2014-11-25 downloaded from the CCDC.
;
_cell_angle_alpha 97.31(2)
_cell_angle_beta 107.895(19)
_cell_angle_gamma 113.84(2)
_cell_formula_units_Z 1
_cell_length_a 6.5597(12)
_cell_length_b 7.984(2)
_cell_length_c 8.5813(19)
_cell_measurement_reflns_used 557
_cell_measurement_temperature 298(2)
_cell_measurement_theta_max 25.9130
_cell_measurement_theta_min 5.0580
_cell_volume 374.52(18)
_computing_cell_refinement
;
CrysAlisPro, Agilent Technologies,
Version 1.171.35.11 (release 16-05-2011 CrysAlis171 .NET)
(compiled May 16 2011,17:55:39)
;
_computing_data_collection
;
CrysAlisPro, Agilent Technologies,
Version 1.171.35.11 (release 16-05-2011 CrysAlis171 .NET)
(compiled May 16 2011,17:55:39)
;
_computing_data_reduction
;
CrysAlisPro, Agilent Technologies,
Version 1.171.35.11 (release 16-05-2011 CrysAlis171 .NET)
(compiled May 16 2011,17:55:39)
;
_computing_molecular_graphics
;
'ORTEP (M. N. Burnett, C. K. Johnson, ORTEP-III: Oak Ridge Thermal Ellipsoid
# Plot Program for Crystal Structure Illustrations, Oak Ridge National
# Laboratory Report ORNL-6895, 1996). Windows version (L. J. Farrugia, Univ.
# Glasgow) used --- SCHAKAL (E. Keller, University of  Freiburg (Breisgau),
# Germany, 1995)'
;
_computing_publication_material
;PLATON (A. L. Spek, Acta Crystallogr, Sect. A, 1990, 46, C34, 1995 version).
# --- T.B.Cohen, Pure Appl. Chem. 1996,68,2339-2359 (atomic masses).
;
_computing_structure_refinement 'SHELXL-97 (Sheldrick, 1997)'
_computing_structure_solution SIR-92
_diffrn_ambient_temperature 298
_diffrn_detector_area_resol_mean 15.9809
_diffrn_measured_fraction_theta_full 0.988
_diffrn_measured_fraction_theta_max 0.988
_diffrn_measurement_device 'CCD camera on \k-goniostat'
_diffrn_measurement_device_type 'Xcalibur, Sapphire3'
_diffrn_measurement_method '\w scans'
_diffrn_orient_matrix_UB_11 -0.0055709000
_diffrn_orient_matrix_UB_12 0.0771721000
_diffrn_orient_matrix_UB_13 0.0462065000
_diffrn_orient_matrix_UB_21 -0.1254057000
_diffrn_orient_matrix_UB_22 -0.0589798000
_diffrn_orient_matrix_UB_23 -0.0218813000
_diffrn_orient_matrix_UB_31 0.0284256000
_diffrn_orient_matrix_UB_32 -0.0293154000
_diffrn_orient_matrix_UB_33 0.0749505000
_diffrn_radiation_collimation 0.5
_diffrn_radiation_monochromator graphite
_diffrn_radiation_source 'Enhance (Mo) X-ray Source'
_diffrn_radiation_type 'Mo K\a'
_diffrn_radiation_wavelength 0.71073
_diffrn_reflns_av_R_equivalents 0.0173
_diffrn_reflns_av_sigmaI/netI 0.0442
_diffrn_reflns_limit_h_max 8
_diffrn_reflns_limit_h_min -4
_diffrn_reflns_limit_k_max 10
_diffrn_reflns_limit_k_min -9
_diffrn_reflns_limit_l_max 9
_diffrn_reflns_limit_l_min -10
_diffrn_reflns_number 2030
_diffrn_reflns_theta_full 26.49
_diffrn_reflns_theta_max 26.49
_diffrn_reflns_theta_min 4.44
_diffrn_source_current 40
_diffrn_source_type 'Spellman generator'
_diffrn_source_voltage 50
_exptl_absorpt_coefficient_mu 0.167
_exptl_absorpt_correction_T_max 0.9835
_exptl_absorpt_correction_T_min 0.9835
_exptl_absorpt_correction_type multi-scan
_exptl_absorpt_process_details
;
CrysAlisPro, Agilent Technologies,
Version 1.171.35.11 (release 16-05-2011 CrysAlis171 .NET)
(compiled May 16 2011,17:55:39)
Empirical absorption correction using spherical harmonics,
 implemented in SCALE3 ABSPACK scaling algorithm.
;
_exptl_crystal_colour colorless
_exptl_crystal_density_diffrn 1.819
_exptl_crystal_density_method 'not measured'
_exptl_crystal_description plate
_exptl_crystal_F_000 210
_exptl_crystal_size_max 0.10
_exptl_crystal_size_mid 0.10
_exptl_crystal_size_min 0.10
_refine_diff_density_max 0.497
_refine_diff_density_min -0.417
_refine_diff_density_rms 0.064
_refine_ls_extinction_method none
_refine_ls_goodness_of_fit_ref 1.023
_refine_ls_hydrogen_treatment refall
_refine_ls_matrix_type full
_refine_ls_number_parameters 147
_refine_ls_number_reflns 1537
_refine_ls_number_restraints 0
_refine_ls_restrained_S_all 1.023
_refine_ls_R_factor_all 0.0944
_refine_ls_R_factor_gt 0.0630
_refine_ls_shift/su_max 0.000
_refine_ls_shift/su_mean 0.000
_refine_ls_structure_factor_coef Fsqd
_refine_ls_weighting_details 'calc w=1/[\s^2^(Fo^2^)+(0.0655P)^2^+0.4786P] where P=(Fo^2^+2Fc^2^)/3'
_refine_ls_weighting_scheme calc
_refine_ls_wR_factor_gt 0.1481
_refine_ls_wR_factor_ref 0.1720
_reflns_number_gt 1046
_reflns_number_total 1537
_reflns_threshold_expression >2sigma(I)
_cod_data_source_file c4ta05964f3.cif
_cod_data_source_block jx456_298
_cod_original_cell_volume 374.50(14)
_cod_original_sg_symbol_Hall -P1
_cod_database_code 7235827

loop_
_symmetry_equiv_pos_as_xyz
'x, y, z'
'-x, -y, -z'

loop_
_atom_site_label
_atom_site_type_symbol
_atom_site_fract_x
_atom_site_fract_y
_atom_site_fract_z
_atom_site_U_iso_or_equiv
_atom_site_adp_type
_atom_site_occupancy
_atom_site_symmetry_multiplicity
_atom_site_calc_flag
N1 N 0.7429(5) 0.4057(4) 0.2842(3) 0.0298(6) Uani 1 1 d
N2 N 1.1012(5) 0.4139(4) 0.3491(3) 0.0371(7) Uani 1 1 d
N3 N 0.9568(6) 0.3306(4) 0.1767(3) 0.0397(7) Uani 1 1 d
N4 N 0.5465(6) 0.4328(5) 0.2857(4) 0.0388(7) Uani 1 1 d
N5 N 0.5623(7) 0.2610(5) -0.0134(4) 0.0501(9) Uani 1 1 d
C1 C 0.7440(6) 0.3260(5) 0.1365(4) 0.0344(7) Uani 1 1 d
C2 C 0.9649(5) 0.4555(4) 0.4100(3) 0.0298(7) Uani 1 1 d
O1 O 1.0801(5) 0.2630(4) 0.8925(3) 0.0588(8) Uani 1 1 d
O2 O 0.7523(8) 0.0017(6) 0.7968(4) 0.1118(17) Uani 1 1 d
O3 O 0.6082(6) -0.1724(4) 0.4855(4) 0.0650(9) Uani 1 1 d
O4 O 0.7288(7) 0.0204(5) 0.3456(4) 0.0796(11) Uani 1 1 d
N6 N 0.9078(5) 0.1224(4) 0.7721(3) 0.0421(7) Uani 1 1 d
N7 N 0.9136(6) 0.1393(4) 0.6191(4) 0.0485(8) Uani 1 1 d
N8 N 0.7355(6) -0.0175(4) 0.4805(4) 0.0424(7) Uani 1 1 d
H3 H 1.004(7) 0.298(5) 0.117(5) 0.037(11) Uiso 1 1 d
H4A H 0.484(7) 0.362(6) 0.341(5) 0.046(12) Uiso 1 1 d
H5B H 0.441(7) 0.270(5) -0.014(4) 0.029(9) Uiso 1 1 d
H5A H 0.562(8) 0.206(6) -0.090(6) 0.054(13) Uiso 1 1 d
H4B H 0.598(7) 0.546(6) 0.323(5) 0.041(11) Uiso 1 1 d

loop_
_atom_site_aniso_label
_atom_site_aniso_U_11
_atom_site_aniso_U_22
_atom_site_aniso_U_33
_atom_site_aniso_U_23
_atom_site_aniso_U_13
_atom_site_aniso_U_12
N1 0.0324(14) 0.0318(14) 0.0182(11) 0.0017(10) 0.0067(10) 0.0129(11)
N2 0.0366(15) 0.0468(17) 0.0223(13) 0.0003(11) 0.0081(11) 0.0198(13)
N3 0.0436(17) 0.0526(19) 0.0207(13) -0.0006(12) 0.0123(13) 0.0242(15)
N4 0.0381(16) 0.045(2) 0.0308(15) 0.0040(14) 0.0108(13) 0.0208(15)
N5 0.048(2) 0.067(2) 0.0236(15) -0.0046(14) 0.0045(14) 0.0273(18)
C1 0.0409(18) 0.0349(18) 0.0228(15) 0.0030(12) 0.0111(13) 0.0164(15)
C2 0.0315(15) 0.0280(16) 0.0208(15) 0.0026(11) 0.0065(12) 0.0096(13)
O1 0.0582(17) 0.0588(18) 0.0340(14) -0.0044(12) 0.0133(12) 0.0133(14)
O2 0.111(3) 0.093(3) 0.054(2) -0.0014(18) 0.043(2) -0.024(2)
O3 0.071(2) 0.0396(17) 0.0609(18) -0.0007(13) 0.0285(16) 0.0066(15)
O4 0.114(3) 0.060(2) 0.0331(15) 0.0065(13) 0.0149(16) 0.025(2)
N6 0.0389(16) 0.0470(18) 0.0299(15) 0.0014(13) 0.0124(13) 0.0143(14)
N7 0.058(2) 0.0382(17) 0.0334(16) 0.0021(13) 0.0158(14) 0.0122(15)
N8 0.0468(17) 0.0416(18) 0.0312(15) -0.0019(12) 0.0092(13) 0.0220(15)

loop_
_atom_type_symbol
_atom_type_description
_atom_type_scat_dispersion_real
_atom_type_scat_dispersion_imag
_atom_type_scat_source
C C 0.0033 0.0016 'International Tables Vol C Tables 4.2.6.8 and 6.1.1.4'
N N 0.0061 0.0033 'International Tables Vol C Tables 4.2.6.8 and 6.1.1.4'
O O 0.0106 0.0060 'International Tables Vol C Tables 4.2.6.8 and 6.1.1.4'
H H 0.0000 0.0000 'International Tables Vol C Tables 4.2.6.8 and 6.1.1.4'

loop_
_geom_angle_atom_site_label_1
_geom_angle_atom_site_label_2
_geom_angle_atom_site_label_3
_geom_angle
_geom_angle_site_symmetry_3
C1 N1 C2 106.3(3) .
C1 N1 N4 120.8(3) .
C2 N1 N4 132.8(2) .
C2 N2 N3 103.2(3) .
C1 N3 N2 112.5(3) .
C1 N3 H3 127(3) .
N2 N3 H3 120(3) .
N1 N4 H4A 106(3) .
N1 N4 H4B 107(3) .
H4A N4 H4B 117(4) .
C1 N5 H5B 116(2) .
C1 N5 H5A 121(3) .
H5B N5 H5A 122(4) .
N3 C1 N5 129.9(3) .
N3 C1 N1 105.9(3) .
N5 C1 N1 124.2(3) .
N2 C2 N1 112.0(2) .
N2 C2 C2 124.4(4) 2_766
N1 C2 C2 123.5(3) 2_766
O2 N6 O1 121.1(3) .
O2 N6 N7 126.8(3) .
O1 N6 N7 111.9(3) .
N6 N7 N8 114.8(3) .
O3 N8 O4 122.5(3) .
O3 N8 N7 126.8(3) .
O4 N8 N7 110.6(3) .

loop_
_geom_bond_atom_site_label_1
_geom_bond_atom_site_label_2
_geom_bond_distance
_geom_bond_site_symmetry_2
N1 C1 1.347(4) .
N1 C2 1.378(4) .
N1 N4 1.393(4) .
N2 C2 1.291(4) .
N2 N3 1.382(4) .
N3 C1 1.314(5) .
N3 H3 0.74(4) .
N4 H4A 0.84(4) .
N4 H4B 0.80(4) .
N5 C1 1.316(4) .
N5 H5B 0.83(4) .
N5 H5A 0.75(5) .
C2 C2 1.456(5) 2_766
O1 N6 1.252(4) .
O2 N6 1.185(4) .
O3 N8 1.195(4) .
O4 N8 1.225(4) .
N6 N7 1.348(4) .
N7 N8 1.390(4) .

loop_
_geom_hbond_atom_site_label_D
_geom_hbond_atom_site_label_H
_geom_hbond_atom_site_label_A
_geom_hbond_distance_DH
_geom_hbond_distance_HA
_geom_hbond_distance_DA
_geom_hbond_angle_DHA
_geom_hbond_site_symmetry_A
N3 H3 O1 0.74(4) 2.15(4) 2.850(4) 158(4) 1_554
N4 H4A O3 0.84(4) 2.29(4) 3.125(5) 168(4) 2_656
N4 H4A O2 0.84(4) 2.57(4) 3.067(6) 119(3) 2_656
N5 H5B O1 0.83(4) 2.23(4) 3.022(5) 161(3) 1_454
N5 H5A O4 0.75(5) 2.31(5) 2.894(5) 136(4) 2_655
N5 H5A O2 0.75(5) 2.67(5) 3.312(6) 146(4) 1_554
N4 H4B O3 0.80(4) 2.46(4) 3.194(5) 153(4) 1_565

loop_
_geom_torsion_atom_site_label_1
_geom_torsion_atom_site_label_2
_geom_torsion_atom_site_label_3
_geom_torsion_atom_site_label_4
_geom_torsion
_geom_torsion_site_symmetry_4
C2 N2 N3 C1 1.0(4) .
N2 N3 C1 N5 178.9(4) .
N2 N3 C1 N1 -0.6(4) .
C2 N1 C1 N3 -0.1(3) .
N4 N1 C1 N3 176.5(3) .
C2 N1 C1 N5 -179.6(3) .
N4 N1 C1 N5 -3.1(5) .
N3 N2 C2 N1 -1.1(4) .
N3 N2 C2 C2 178.9(4) 2_766
C1 N1 C2 N2 0.8(4) .
N4 N1 C2 N2 -175.2(3) .
C1 N1 C2 C2 -179.2(4) 2_766
N4 N1 C2 C2 4.8(6) 2_766
O2 N6 N7 N8 -10.2(6) .
O1 N6 N7 N8 176.3(3) .
N6 N7 N8 O3 -13.1(5) .
N6 N7 N8 O4 169.4(3) .
